data_7233128
loop_
_publ_author_name
'Xue-Jun Zhou'
'Cheng Chen'
'Cai-Xia Ren'
'Jian-Ke Sun'
'Jie Zhang'

_publ_section_title
;
 Tunable solid-state photoluminescence based on proton-triggered
 structural transformation of 4,4'-bipyridinium derivative
;
_journal_name_full 'Journal of Materials Chemistry C'
_journal_page_first 744
_journal_page_last 750
_journal_paper_doi 10.1039/C2TC00111J
_journal_volume 1
_journal_year 2013
_chemical_formula_moiety 'C18 H17 Cl N2 O7'
_chemical_formula_sum 'C18 H17 Cl N2 O7'
_chemical_formula_weight 408.79
_space_group_IT_number 14
_space_group_name_Hall '-P 2yn'
_space_group_name_H-M_alt 'P 1 21/n 1'
_symmetry_cell_setting monoclinic
_symmetry_space_group_name_H-M 'P 1 21/n 1'
_atom_sites_solution_hydrogens geom
_atom_sites_solution_primary direct
_atom_sites_solution_secondary difmap
_cell_angle_alpha 90.00
_cell_angle_beta 96.749(2)
_cell_angle_gamma 90.00
_cell_formula_units_Z 4
_cell_length_a 9.2324(2)
_cell_length_b 21.4758(6)
_cell_length_c 9.4940(2)
_cell_measurement_reflns_used 3222
_cell_measurement_temperature 293(2)
_cell_measurement_theta_max 65.2271
_cell_measurement_theta_min 4.1136
_cell_volume 1869.36(8)
_computing_cell_refinement 'CrysAlisPro, Oxford Diffraction Ltd.,Version 1.171.36.20'
_computing_data_collection 'CrysAlisPro, Oxford Diffraction Ltd.,Version 1.171.36.20'
_computing_data_reduction 'CrysAlisPro, Oxford Diffraction Ltd.,Version 1.171.36.20'
_computing_structure_refinement 'SHELXL-97 (Sheldrick, 1997)'
_computing_structure_solution 'SHELXS-97 (Sheldrick, 1990)'
_diffrn_ambient_temperature 293(2)
_diffrn_detector_area_resol_mean 10.3503
_diffrn_measured_fraction_theta_full 0.970
_diffrn_measured_fraction_theta_max 0.970
_diffrn_measurement_device_type 'SuperNova, Dual, Cu at zero, Atlas'
_diffrn_measurement_method CCD_Profile_fitting
_diffrn_radiation_monochromator mirror
_diffrn_radiation_source 'SuperNova (Cu) X-ray Source'
_diffrn_radiation_type CuK\a
_diffrn_radiation_wavelength 1.54178
_diffrn_reflns_av_R_equivalents 0.0261
_diffrn_reflns_av_sigmaI/netI 0.0277
_diffrn_reflns_limit_h_max 9
_diffrn_reflns_limit_h_min -10
_diffrn_reflns_limit_k_max 12
_diffrn_reflns_limit_k_min -24
_diffrn_reflns_limit_l_max 10
_diffrn_reflns_limit_l_min -6
_diffrn_reflns_number 6354
_diffrn_reflns_theta_full 65.33
_diffrn_reflns_theta_max 65.33
_diffrn_reflns_theta_min 4.12
_diffrn_standards_decay_% <1.0
_exptl_absorpt_coefficient_mu 2.213
_exptl_absorpt_correction_T_max 1.00000
_exptl_absorpt_correction_T_min 0.52284
_exptl_absorpt_correction_type multi-scan
_exptl_crystal_colour yellow
_exptl_crystal_density_diffrn 1.452
_exptl_crystal_density_method 'not measured'
_exptl_crystal_description block
_exptl_crystal_F_000 848
_exptl_crystal_size_max 0.20
_exptl_crystal_size_mid 0.15
_exptl_crystal_size_min 0.05
_refine_diff_density_max 0.373
_refine_diff_density_min -0.285
_refine_diff_density_rms 0.050
_refine_ls_extinction_coef 0.0036(6)
_refine_ls_extinction_expression Fc^*^=kFc[1+0.001xFc^2^\l^3^/sin(2\q)]^-1/4^
_refine_ls_extinction_method SHELXL
_refine_ls_goodness_of_fit_ref 1.068
_refine_ls_hydrogen_treatment mixed
_refine_ls_matrix_type full
_refine_ls_number_parameters 310
_refine_ls_number_reflns 3117
_refine_ls_number_restraints 268
_refine_ls_restrained_S_all 1.142
_refine_ls_R_factor_all 0.0810
_refine_ls_R_factor_gt 0.0702
_refine_ls_shift/su_max 0.033
_refine_ls_shift/su_mean 0.003
_refine_ls_structure_factor_coef Fsqd
_refine_ls_weighting_details 'calc w=1/[\s^2^(Fo^2^)+(0.0500P)^2^+2.0000P] where P=(Fo^2^+2Fc^2^)/3'
_refine_ls_weighting_scheme calc
_refine_ls_wR_factor_gt 0.1629
_refine_ls_wR_factor_ref 0.1705
_reflns_number_gt 2550
_reflns_number_total 3117
_reflns_threshold_expression >2sigma(I)
_cod_data_source_file J-Chem-Mater-C-2013-1-744-2.cif
_cod_data_source_block HL
_cod_original_sg_symbol_H-M P21/n
_cod_database_code 7233128

loop_
_symmetry_equiv_pos_as_xyz
'x, y, z'
'-x+1/2, y+1/2, -z+1/2'
'-x, -y, -z'
'x-1/2, -y-1/2, z-1/2'

loop_
_atom_site_label
_atom_site_type_symbol
_atom_site_fract_x
_atom_site_fract_y
_atom_site_fract_z
_atom_site_U_iso_or_equiv
_atom_site_adp_type
_atom_site_occupancy
_atom_site_symmetry_multiplicity
_atom_site_calc_flag
_atom_site_refinement_flags
_atom_site_disorder_assembly
_atom_site_disorder_group
O1 O 0.4674(3) 0.39117(14) 0.2982(3) 0.0898(9) Uani 1 1 d . . .
O2 O 0.4838(3) 0.37045(13) 0.5279(3) 0.0853(9) Uani 1 1 d . . .
H2 H 0.5429 0.3991 0.5322 0.102 Uiso 1 1 calc R . .
N1 N 0.2422(3) 0.15528(13) 0.6686(3) 0.0608(8) Uani 1 1 d . . .
N2 N 0.8146(4) -0.04247(17) 0.9319(5) 0.0932(12) Uani 1 1 d . . .
C1 C 0.4308(4) 0.36128(17) 0.3957(5) 0.0658(9) Uani 1 1 d . . .
C2 C 0.3217(3) 0.31008(15) 0.3787(4) 0.0558(8) Uani 1 1 d . . .
C3 C 0.2626(4) 0.29357(18) 0.2432(4) 0.0654(9) Uani 1 1 d . . .
H3 H 0.2902 0.3149 0.1653 0.078 Uiso 1 1 calc R . .
C4 C 0.1632(4) 0.24581(19) 0.2231(4) 0.0714(10) Uani 1 1 d . . .
H4 H 0.1249 0.2345 0.1317 0.086 Uiso 1 1 calc R . .
C5 C 0.1200(4) 0.21456(17) 0.3388(4) 0.0657(10) Uani 1 1 d . . .
H5 H 0.0528 0.1822 0.3248 0.079 Uiso 1 1 calc R . .
C6 C 0.1762(3) 0.23124(15) 0.4751(4) 0.0568(8) Uani 1 1 d . . .
C7 C 0.2772(3) 0.27919(15) 0.4948(4) 0.0560(8) Uani 1 1 d . . .
H7 H 0.3152 0.2907 0.5861 0.067 Uiso 1 1 calc R . .
C8 C 0.1261(4) 0.19810(18) 0.6011(4) 0.0683(10) Uani 1 1 d . . .
H8A H 0.1022 0.2286 0.6702 0.082 Uiso 1 1 calc R . .
H8B H 0.0387 0.1743 0.5706 0.082 Uiso 1 1 calc R . .
C9 C 0.2583(5) 0.09964(19) 0.6102(4) 0.0779(11) Uani 1 1 d . . .
H9 H 0.1945 0.0873 0.5321 0.093 Uiso 1 1 calc R . .
C10 C 0.3679(5) 0.06064(19) 0.6641(4) 0.0773(11) Uani 1 1 d . . .
H10 H 0.3776 0.0218 0.6228 0.093 Uiso 1 1 calc R . .
C11 C 0.4655(3) 0.07841(15) 0.7807(4) 0.0581(8) Uani 1 1 d . . .
C12 C 0.4397(4) 0.13462(17) 0.8409(5) 0.0716(10) Uani 1 1 d . . .
H12 H 0.4991 0.1476 0.9215 0.086 Uiso 1 1 calc R . .
C13 C 0.3277(4) 0.17209(18) 0.7840(5) 0.0734(11) Uani 1 1 d . . .
H13 H 0.3115 0.2099 0.8272 0.088 Uiso 1 1 calc R . .
C14 C 0.5880(4) 0.03741(16) 0.8356(4) 0.0624(9) Uani 1 1 d . . .
C15 C 0.6327(6) -0.0093(3) 0.7531(6) 0.122(2) Uani 1 1 d . . .
H15 H 0.5867 -0.0149 0.6614 0.147 Uiso 1 1 calc R . .
C16 C 0.7447(7) -0.0479(3) 0.8045(7) 0.144(3) Uani 1 1 d . . .
H16 H 0.7722 -0.0795 0.7461 0.173 Uiso 1 1 calc R . .
C17 C 0.7737(4) 0.0015(2) 1.0136(5) 0.0781(12) Uani 1 1 d . . .
H17 H 0.8220 0.0058 1.1047 0.094 Uiso 1 1 calc R . .
C18 C 0.6596(4) 0.04265(18) 0.9688(4) 0.0687(10) Uani 1 1 d . . .
H18 H 0.6330 0.0734 1.0298 0.082 Uiso 1 1 calc R . .
Cl1 Cl 0.6105(6) 0.1486(3) 0.3537(7) 0.0794(18) Uani 0.479(12) 1 d PDU A 1
O3 O 0.6528(12) 0.0876(3) 0.3983(19) 0.154(5) Uani 0.479(12) 1 d PDU A 1
O4 O 0.7344(12) 0.1865(6) 0.3750(19) 0.158(6) Uani 0.479(12) 1 d PDU A 1
O5 O 0.5591(18) 0.1465(9) 0.2086(8) 0.154(5) Uani 0.479(12) 1 d PDU A 1
O6 O 0.5042(11) 0.1686(7) 0.4331(12) 0.175(5) Uani 0.479(12) 1 d PDU A 1
Cl1B Cl 0.6303(9) 0.1439(3) 0.3413(8) 0.121(3) Uani 0.521(12) 1 d PDU A 2
O3B O 0.7174(14) 0.0960(5) 0.2988(14) 0.179(5) Uani 0.521(12) 1 d PDU A 2
O4B O 0.5536(16) 0.1234(7) 0.4498(9) 0.167(5) Uani 0.521(12) 1 d PDU A 2
O5B O 0.5306(14) 0.1611(6) 0.2220(12) 0.133(4) Uani 0.521(12) 1 d PDU A 2
O6B O 0.7141(14) 0.1956(5) 0.3870(14) 0.149(5) Uani 0.521(12) 1 d PDU A 2
O1W O 0.4298(15) 0.4461(6) 0.0199(17) 0.232(8) Uani 0.50 1 d P . .
O2W O 0.4808(13) 0.4447(8) -0.1234(14) 0.222(7) Uani 0.50 1 d P . .

loop_
_atom_site_aniso_label
_atom_site_aniso_U_11
_atom_site_aniso_U_22
_atom_site_aniso_U_33
_atom_site_aniso_U_23
_atom_site_aniso_U_13
_atom_site_aniso_U_12
O1 0.093(2) 0.0761(19) 0.107(2) -0.0017(17) 0.0374(17) -0.0253(16)
O2 0.0734(18) 0.0691(18) 0.106(2) 0.0088(16) -0.0205(15) -0.0199(14)
N1 0.0518(15) 0.0547(17) 0.0766(19) 0.0137(14) 0.0103(14) 0.0046(13)
N2 0.083(2) 0.068(2) 0.123(3) 0.001(2) -0.014(2) 0.0201(19)
C1 0.0504(19) 0.056(2) 0.090(3) -0.005(2) 0.0061(19) 0.0029(16)
C2 0.0409(16) 0.0529(18) 0.074(2) 0.0002(16) 0.0059(15) 0.0025(14)
C3 0.0577(19) 0.070(2) 0.069(2) 0.0019(18) 0.0107(16) -0.0010(17)
C4 0.066(2) 0.076(2) 0.071(2) -0.008(2) -0.0005(18) -0.0070(19)
C5 0.0502(18) 0.057(2) 0.088(3) -0.0005(19) -0.0010(17) -0.0042(16)
C6 0.0415(16) 0.0534(19) 0.075(2) 0.0095(16) 0.0049(15) 0.0048(14)
C7 0.0439(16) 0.0561(19) 0.067(2) 0.0018(16) 0.0000(14) 0.0041(14)
C8 0.0488(18) 0.065(2) 0.092(3) 0.019(2) 0.0110(17) 0.0080(16)
C9 0.082(3) 0.071(3) 0.077(3) 0.002(2) -0.006(2) 0.010(2)
C10 0.086(3) 0.062(2) 0.080(3) -0.005(2) -0.006(2) 0.017(2)
C11 0.0515(18) 0.0477(18) 0.076(2) 0.0095(16) 0.0122(16) -0.0011(14)
C12 0.064(2) 0.055(2) 0.092(3) -0.0062(19) -0.0090(19) 0.0029(17)
C13 0.064(2) 0.054(2) 0.100(3) -0.008(2) 0.001(2) 0.0080(17)
C14 0.0533(18) 0.0516(19) 0.081(2) 0.0059(17) 0.0013(17) 0.0011(15)
C15 0.111(4) 0.114(4) 0.129(4) -0.044(3) -0.037(3) 0.060(3)
C16 0.134(5) 0.124(5) 0.157(6) -0.053(4) -0.057(4) 0.077(4)
C17 0.062(2) 0.084(3) 0.086(3) 0.021(2) 0.000(2) -0.008(2)
C18 0.059(2) 0.063(2) 0.084(3) 0.0107(19) 0.0112(18) 0.0017(17)
Cl1 0.082(2) 0.066(3) 0.090(4) -0.004(2) 0.0097(19) 0.0057(19)
O3 0.152(8) 0.067(5) 0.237(12) 0.029(6) -0.004(8) 0.004(5)
O4 0.159(9) 0.160(11) 0.151(11) 0.029(9) 0.004(8) -0.099(9)
O5 0.214(11) 0.176(12) 0.078(7) -0.038(7) 0.034(7) -0.060(9)
O6 0.173(8) 0.192(11) 0.167(9) -0.022(8) 0.047(7) 0.064(8)
Cl1B 0.191(6) 0.097(4) 0.080(3) -0.007(3) 0.035(3) -0.060(4)
O3B 0.235(11) 0.159(9) 0.143(9) -0.017(7) 0.020(8) 0.029(8)
O4B 0.237(10) 0.173(10) 0.103(5) -0.002(6) 0.075(6) -0.112(8)
O5B 0.153(8) 0.120(7) 0.116(8) 0.005(6) -0.023(7) -0.004(6)
O6B 0.257(12) 0.106(7) 0.083(6) -0.003(6) 0.014(7) -0.083(8)
O1W 0.229(13) 0.183(11) 0.252(14) 0.110(11) -0.110(12) -0.092(10)
O2W 0.177(10) 0.326(19) 0.154(9) -0.015(10) -0.018(8) 0.139(12)

loop_
_atom_type_symbol
_atom_type_description
_atom_type_scat_dispersion_real
_atom_type_scat_dispersion_imag
_atom_type_scat_source
C C 0.0181 0.0091 'International Tables Vol C Tables 4.2.6.8 and 6.1.1.4'
H H 0.0000 0.0000 'International Tables Vol C Tables 4.2.6.8 and 6.1.1.4'
N N 0.0311 0.0180 'International Tables Vol C Tables 4.2.6.8 and 6.1.1.4'
O O 0.0492 0.0322 'International Tables Vol C Tables 4.2.6.8 and 6.1.1.4'
Cl Cl 0.3639 0.7018 'International Tables Vol C Tables 4.2.6.8 and 6.1.1.4'

loop_
_geom_angle_atom_site_label_1
_geom_angle_atom_site_label_2
_geom_angle_atom_site_label_3
_geom_angle
_geom_angle_site_symmetry_1
_geom_angle_site_symmetry_3
C1 O2 H2 109.5 . .
C13 N1 C9 120.3(3) . .
C13 N1 C8 120.9(3) . .
C9 N1 C8 118.8(3) . .
C17 N2 C16 117.9(4) . .
O1 C1 O2 123.3(4) . .
O1 C1 C2 123.9(4) . .
O2 C1 C2 112.8(3) . .
C7 C2 C3 119.6(3) . .
C7 C2 C1 121.8(3) . .
C3 C2 C1 118.6(3) . .
C4 C3 C2 120.3(3) . .
C4 C3 H3 119.9 . .
C2 C3 H3 119.9 . .
C3 C4 C5 120.1(4) . .
C3 C4 H4 120.0 . .
C5 C4 H4 120.0 . .
C6 C5 C4 120.3(3) . .
C6 C5 H5 119.8 . .
C4 C5 H5 119.8 . .
C5 C6 C7 119.4(3) . .
C5 C6 C8 120.2(3) . .
C7 C6 C8 120.4(3) . .
C2 C7 C6 120.3(3) . .
C2 C7 H7 119.9 . .
C6 C7 H7 119.9 . .
N1 C8 C6 111.0(3) . .
N1 C8 H8A 109.4 . .
C6 C8 H8A 109.4 . .
N1 C8 H8B 109.4 . .
C6 C8 H8B 109.4 . .
H8A C8 H8B 108.0 . .
N1 C9 C10 120.5(4) . .
N1 C9 H9 119.8 . .
C10 C9 H9 119.8 . .
C9 C10 C11 120.7(4) . .
C9 C10 H10 119.7 . .
C11 C10 H10 119.7 . .
C12 C11 C10 116.4(3) . .
C12 C11 C14 122.8(3) . .
C10 C11 C14 120.8(3) . .
C11 C12 C13 120.9(4) . .
C11 C12 H12 119.5 . .
C13 C12 H12 119.5 . .
N1 C13 C12 121.0(4) . .
N1 C13 H13 119.5 . .
C12 C13 H13 119.5 . .
C18 C14 C15 116.6(4) . .
C18 C14 C11 123.1(3) . .
C15 C14 C11 120.3(4) . .
C14 C15 C16 120.4(5) . .
C14 C15 H15 119.8 . .
C16 C15 H15 119.8 . .
N2 C16 C15 123.0(5) . .
N2 C16 H16 118.5 . .
C15 C16 H16 118.5 . .
N2 C17 C18 122.3(4) . .
N2 C17 H17 118.8 . .
C18 C17 H17 118.8 . .
C14 C18 C17 119.7(4) . .
C14 C18 H18 120.1 . .
C17 C18 H18 120.1 . .
O6 Cl1 O4 111.3(6) . .
O6 Cl1 O5 111.6(6) . .
O4 Cl1 O5 109.7(6) . .
O6 Cl1 O3 108.3(6) . .
O4 Cl1 O3 107.6(5) . .
O5 Cl1 O3 108.2(6) . .
O3B Cl1B O4B 110.0(6) . .
O3B Cl1B O6B 111.1(6) . .
O4B Cl1B O6B 109.6(5) . .
O3B Cl1B O5B 107.6(5) . .
O4B Cl1B O5B 109.5(6) . .
O6B Cl1B O5B 108.9(5) . .

loop_
_geom_bond_atom_site_label_1
_geom_bond_atom_site_label_2
_geom_bond_distance
_geom_bond_site_symmetry_2
O1 C1 1.207(5) .
O2 C1 1.307(5) .
O2 H2 0.8200 .
N1 C13 1.323(5) .
N1 C9 1.333(5) .
N1 C8 1.498(4) .
N2 C17 1.307(6) .
N2 C16 1.308(6) .
C1 C2 1.487(5) .
C2 C7 1.389(5) .
C2 C3 1.383(5) .
C3 C4 1.375(5) .
C3 H3 0.9300 .
C4 C5 1.385(5) .
C4 H4 0.9300 .
C5 C6 1.383(5) .
C5 H5 0.9300 .
C6 C7 1.387(4) .
C6 C8 1.511(5) .
C7 H7 0.9300 .
C8 H8A 0.9700 .
C8 H8B 0.9700 .
C9 C10 1.366(5) .
C9 H9 0.9300 .
C10 C11 1.395(5) .
C10 H10 0.9300 .
C11 C12 1.368(5) .
C11 C14 1.479(5) .
C12 C13 1.370(5) .
C12 H12 0.9300 .
C13 H13 0.9300 .
C14 C18 1.361(5) .
C14 C15 1.365(6) .
C15 C16 1.371(6) .
C15 H15 0.9300 .
C16 H16 0.9300 .
C17 C18 1.402(5) .
C17 H17 0.9300 .
C18 H18 0.9300 .
Cl1 O6 1.375(6) .
Cl1 O4 1.399(6) .
Cl1 O5 1.404(6) .
Cl1 O3 1.417(6) .
Cl1B O3B 1.394(7) .
Cl1B O4B 1.388(6) .
Cl1B O6B 1.393(6) .
Cl1B O5B 1.422(6) .
